data_4336523
loop_
_publ_author_name
'Michael K. Coggins'
'Lisa M. Brines'
'Julie A. Kovacs'

_publ_contact_author_address
;
Department of Chemistry
University of Washington
Seattle
Washington, 98195, USA
;
_publ_contact_author_email kaminsky@chem.washington.edu
_publ_contact_author_fax 00(206)6858665
_publ_contact_author_name 'Werner Kaminsky'
_publ_contact_author_phone 00(206)5437585
_publ_section_title
;
 Synthesis and Structural Characterization of a Series of MnIIIOR
 Complexes, Including a Water-Soluble MnIIIOH That Promotes Aerobic
 Hydrogen-Atom Transfer
;
_journal_name_full 'Inorganic Chemistry'
_journal_page_first 12383
_journal_page_last 12393
_journal_paper_doi 10.1021/ic401234t
_journal_volume 52
_journal_year 2013
_chemical_formula_moiety 'C11 H26 Mn N4 O S, F6 P, H2 O'
_chemical_formula_sum 'C11 H28 F6 Mn N4 O2 P S'
_chemical_formula_weight 480.35
_chemical_name_common michael027
_chemical_name_systematic
;
 michael027
;
_space_group_IT_number 14
_symmetry_cell_setting monoclinic
_symmetry_Int_Tables_number 14
_symmetry_space_group_name_Hall '-P 2ybc'
_symmetry_space_group_name_H-M 'P 1 21/c 1'
_atom_sites_solution_hydrogens geom
_atom_sites_solution_primary direct
_atom_sites_solution_secondary difmap
_audit_conform_dict_location ftp://ftp.iucr.org/pub/cif_core.dic
_audit_conform_dict_name cif_core.dic
_audit_conform_dict_version 2.4
_audit_creation_date 2011-01-31T10:59:45-00:00
_audit_creation_method 'WinGX routine CIF_UPDATE'
_cell_angle_alpha 90
_cell_angle_beta 94.552(3)
_cell_angle_gamma 90
_cell_formula_units_Z 4
_cell_length_a 8.5318(6)
_cell_length_b 16.6962(13)
_cell_length_c 13.7039(10)
_cell_measurement_reflns_used 513
_cell_measurement_temperature 100(2)
_cell_measurement_theta_max 20
_cell_measurement_theta_min 3
_cell_volume 1945.9(2)
_computing_cell_refinement 'SAINT (Bruker, 2007)'
_computing_data_collection 'APEX2 (Bruker, 2007)'
_computing_data_reduction 'SAINT (Bruker, 2007)'
_computing_molecular_graphics 'ORTEP-3 for Windows (Farrugia, 1997)'
_computing_publication_material 'SHELXL-97 (Sheldrick, 1997)'
_computing_structure_refinement 'SHELXL-97 (Sheldrick, 2008)'
_computing_structure_solution 'SHELXS97 (Sheldrick, 1997)'
_diffrn_ambient_temperature 100(2)
_diffrn_measured_fraction_theta_full 0.995
_diffrn_measured_fraction_theta_max 0.995
_diffrn_measurement_device_type 'Bruker APEXII CCD area-detector'
_diffrn_measurement_method '\f and \w scans'
_diffrn_radiation_monochromator graphite
_diffrn_radiation_type MoK\a
_diffrn_radiation_wavelength 0.71073
_diffrn_reflns_av_R_equivalents 0.0195
_diffrn_reflns_av_unetI/netI 0.0082
_diffrn_reflns_limit_h_max 11
_diffrn_reflns_limit_h_min -11
_diffrn_reflns_limit_k_max 22
_diffrn_reflns_limit_k_min -22
_diffrn_reflns_limit_l_max 18
_diffrn_reflns_limit_l_min -18
_diffrn_reflns_number 67058
_diffrn_reflns_theta_full 28.48
_diffrn_reflns_theta_max 28.48
_diffrn_reflns_theta_min 1.93
_diffrn_source 'fine-focus sealed tube'
_exptl_absorpt_coefficient_mu 0.937
_exptl_absorpt_correction_T_max 0.8722
_exptl_absorpt_correction_T_min 0.6516
_exptl_absorpt_correction_type multi-scan
_exptl_absorpt_process_details '(SADABS; Bruker, 2007)'
_exptl_crystal_colour red
_exptl_crystal_density_diffrn 1.64
_exptl_crystal_description prism
_exptl_crystal_F_000 992
_exptl_crystal_size_max 0.5
_exptl_crystal_size_mid 0.4
_exptl_crystal_size_min 0.15
_refine_diff_density_max 0.55
_refine_diff_density_min -0.55
_refine_diff_density_rms 0.048
_refine_ls_extinction_method none
_refine_ls_goodness_of_fit_ref 1.042
_refine_ls_hydrogen_treatment constr
_refine_ls_matrix_type full
_refine_ls_number_parameters 239
_refine_ls_number_reflns 4905
_refine_ls_number_restraints 0
_refine_ls_restrained_S_all 1.042
_refine_ls_R_factor_all 0.0225
_refine_ls_R_factor_gt 0.0211
_refine_ls_shift/su_max 0.001
_refine_ls_shift/su_mean 0
_refine_ls_structure_factor_coef Fsqd
_refine_ls_weighting_details 'calc w=1/[\s^2^(Fo^2^)+(0.0252P)^2^+1.2113P] where P=(Fo^2^+2Fc^2^)/3'
_refine_ls_weighting_scheme calc
_refine_ls_wR_factor_gt 0.0546
_refine_ls_wR_factor_ref 0.0559
_reflns_number_gt 4677
_reflns_number_total 4928
_reflns_threshold_expression >2\s(I)
_cod_data_source_file ic401234t_si_002.cif
_cod_data_source_block michael027_0ma
_cod_original_sg_symbol_H-M 'P 21/c'
_cod_database_code 4336523

loop_
_symmetry_equiv_pos_as_xyz
'x, y, z'
'-x, y+1/2, -z+1/2'
'-x, -y, -z'
'x, -y-1/2, z-1/2'

loop_
_atom_site_label
_atom_site_type_symbol
_atom_site_fract_x
_atom_site_fract_y
_atom_site_fract_z
_atom_site_U_iso_or_equiv
_atom_site_adp_type
_atom_site_occupancy
_atom_site_symmetry_multiplicity
_atom_site_calc_flag
_atom_site_refinement_flags
_atom_site_disorder_assembly
_atom_site_disorder_group
C1 C 0.27501(13) 1.05147(6) 0.76668(8) 0.0140(2) Uani 1 1 d . . .
C2 C 0.15030(16) 1.11545(8) 0.73936(10) 0.0248(3) Uani 1 1 d . . .
H2A H 0.1423 1.1237 0.6683 0.037 Uiso 1 1 calc R . .
H2B H 0.1804 1.1658 0.7724 0.037 Uiso 1 1 calc R . .
H2C H 0.0484 1.0977 0.7598 0.037 Uiso 1 1 calc R . .
C3 C 0.43470(14) 1.07700(7) 0.73144(8) 0.0195(2) Uani 1 1 d . . .
H3C H 0.5128 1.035 0.7476 0.029 Uiso 1 1 calc R . .
H3D H 0.469 1.127 0.7639 0.029 Uiso 1 1 calc R . .
H3E H 0.4238 1.0852 0.6604 0.029 Uiso 1 1 calc R . .
C4 C 0.23339(12) 0.97170(6) 0.71931(8) 0.01264(19) Uani 1 1 d . . .
C5 C 0.20572(15) 0.96871(7) 0.60967(8) 0.0188(2) Uani 1 1 d . . .
H5A H 0.2858 0.9348 0.583 0.028 Uiso 1 1 calc R . .
H5B H 0.2121 1.023 0.583 0.028 Uiso 1 1 calc R . .
H5C H 0.1012 0.9464 0.5916 0.028 Uiso 1 1 calc R . .
C6 C 0.21554(13) 0.82882(6) 0.72453(8) 0.0139(2) Uani 1 1 d . . .
H6A H 0.3167 0.8132 0.6993 0.017 Uiso 1 1 calc R . .
H6B H 0.1354 0.832 0.6683 0.017 Uiso 1 1 calc R . .
C7 C 0.16678(13) 0.76549(7) 0.79646(8) 0.0149(2) Uani 1 1 d . . .
H7A H 0.0506 0.7643 0.7948 0.018 Uiso 1 1 calc R . .
H7B H 0.2022 0.7123 0.7749 0.018 Uiso 1 1 calc R . .
C8 C 0.11417(13) 0.75757(7) 0.96952(8) 0.0171(2) Uani 1 1 d . . .
H8A H 0.1638 0.7608 1.0372 0.021 Uiso 1 1 calc R . .
H8B H 0.0794 0.7016 0.9574 0.021 Uiso 1 1 calc R . .
C9 C -0.02829(13) 0.81305(7) 0.95934(9) 0.0192(2) Uani 1 1 d . . .
H9A H -0.094 0.8002 0.8985 0.023 Uiso 1 1 calc R . .
H9B H -0.0929 0.8054 1.0155 0.023 Uiso 1 1 calc R . .
C10 C 0.37962(13) 0.73422(7) 0.92459(8) 0.0156(2) Uani 1 1 d . . .
H10A H 0.364 0.6775 0.9052 0.019 Uiso 1 1 calc R . .
H10B H 0.4048 0.7359 0.9963 0.019 Uiso 1 1 calc R . .
C11 C 0.51675(13) 0.76861(7) 0.87369(8) 0.0151(2) Uani 1 1 d . . .
H11A H 0.6154 0.7412 0.8973 0.018 Uiso 1 1 calc R . .
H11B H 0.4994 0.7602 0.8021 0.018 Uiso 1 1 calc R . .
N1 N 0.23252(10) 0.90814(5) 0.77232(6) 0.01121(17) Uani 1 1 d . . .
N2 N 0.23196(11) 0.77949(6) 0.89931(7) 0.01238(17) Uani 1 1 d . . .
N3 N 0.02605(11) 0.89686(6) 0.95635(7) 0.01679(19) Uani 1 1 d . . .
H3A H 0.0165 0.9203 1.0164 0.02 Uiso 1 1 calc R . .
H3B H -0.0371 0.9246 0.9105 0.02 Uiso 1 1 calc R . .
N4 N 0.52924(11) 0.85515(6) 0.89542(7) 0.01397(17) Uani 1 1 d . . .
H4A H 0.5707 0.8814 0.8443 0.017 Uiso 1 1 calc R . .
H4B H 0.5952 0.8632 0.951 0.017 Uiso 1 1 calc R . .
O1 O 0.33400(10) 0.90282(5) 1.05226(6) 0.01614(16) Uani 1 1 d . . .
H1 H 0.4277 0.9178 1.0637 0.024 Uiso 1 1 calc R . .
O2 O -0.15843(13) 1.01182(8) 0.83398(8) 0.0435(3) Uani 1 1 d . . .
H2D H -0.1924 1.0028 0.7789 0.065 Uiso 0.5 1 d PR A 1
H2E H -0.228 0.9999 0.8672 0.065 Uiso 0.5 1 d PR A 1
H2F H -0.2126 0.9727 0.8287 0.065 Uiso 0.5 1 d PR A 2
H2G H -0.2112 1.0448 0.8582 0.065 Uiso 0.5 1 d PR A 2
F1 F -0.39680(10) 0.89332(5) 0.52407(5) 0.02777(17) Uani 1 1 d . . .
F2 F -0.42520(9) 0.88837(5) 0.68603(6) 0.02948(18) Uani 1 1 d . . .
F3 F -0.17461(11) 0.84592(6) 0.71375(7) 0.0376(2) Uani 1 1 d . . .
F4 F -0.14527(11) 0.85194(6) 0.55040(8) 0.0418(2) Uani 1 1 d . . .
F5 F -0.34278(11) 0.77829(5) 0.60782(6) 0.03135(18) Uani 1 1 d . . .
F6 F -0.22714(9) 0.96064(5) 0.62969(6) 0.02415(16) Uani 1 1 d . . .
P1 P -0.28529(3) 0.869334(18) 0.61830(2) 0.01524(6) Uani 1 1 d . . .
S1 S 0.29564(3) 1.041700(16) 0.901081(19) 0.01361(6) Uani 1 1 d . . .
Mn1 Mn 0.280270(18) 0.905951(9) 0.918544(11) 0.01005(5) Uani 1 1 d . . .

loop_
_atom_site_aniso_label
_atom_site_aniso_U_11
_atom_site_aniso_U_22
_atom_site_aniso_U_33
_atom_site_aniso_U_23
_atom_site_aniso_U_13
_atom_site_aniso_U_12
C1 0.0170(5) 0.0114(5) 0.0132(5) 0.0018(4) -0.0017(4) 0.0004(4)
C2 0.0283(6) 0.0188(6) 0.0257(6) 0.0018(5) -0.0066(5) 0.0088(5)
C3 0.0221(6) 0.0199(5) 0.0162(5) 0.0036(4) 0.0001(4) -0.0076(4)
C4 0.0108(4) 0.0152(5) 0.0117(4) 0.0003(4) -0.0007(4) -0.0005(4)
C5 0.0246(6) 0.0201(6) 0.0112(5) 0.0028(4) -0.0020(4) -0.0046(4)
C6 0.0177(5) 0.0121(5) 0.0116(4) -0.0020(4) -0.0002(4) -0.0016(4)
C7 0.0162(5) 0.0131(5) 0.0151(5) -0.0004(4) -0.0012(4) -0.0032(4)
C8 0.0156(5) 0.0174(5) 0.0190(5) 0.0049(4) 0.0055(4) -0.0012(4)
C9 0.0136(5) 0.0191(5) 0.0255(6) 0.0014(4) 0.0064(4) -0.0015(4)
C10 0.0139(5) 0.0136(5) 0.0193(5) 0.0035(4) 0.0008(4) 0.0025(4)
C11 0.0133(5) 0.0144(5) 0.0179(5) -0.0007(4) 0.0019(4) 0.0019(4)
N1 0.0110(4) 0.0117(4) 0.0109(4) -0.0012(3) 0.0001(3) -0.0005(3)
N2 0.0112(4) 0.0134(4) 0.0126(4) 0.0025(3) 0.0009(3) 0.0002(3)
N3 0.0144(4) 0.0170(5) 0.0194(5) -0.0003(4) 0.0041(4) 0.0008(4)
N4 0.0134(4) 0.0148(4) 0.0138(4) -0.0011(3) 0.0012(3) -0.0008(3)
O1 0.0161(4) 0.0218(4) 0.0104(3) -0.0005(3) 0.0000(3) 0.0004(3)
O2 0.0363(6) 0.0674(8) 0.0249(5) -0.0180(5) -0.0086(4) 0.0291(6)
F1 0.0351(4) 0.0293(4) 0.0172(3) 0.0056(3) -0.0087(3) -0.0098(3)
F2 0.0255(4) 0.0387(5) 0.0261(4) 0.0060(3) 0.0141(3) 0.0040(3)
F3 0.0344(5) 0.0347(5) 0.0399(5) 0.0053(4) -0.0220(4) 0.0037(4)
F4 0.0316(5) 0.0418(5) 0.0554(6) -0.0173(4) 0.0247(4) 0.0000(4)
F5 0.0374(5) 0.0185(4) 0.0368(4) 0.0025(3) -0.0062(4) -0.0058(3)
F6 0.0296(4) 0.0207(4) 0.0221(4) -0.0042(3) 0.0014(3) -0.0075(3)
P1 0.01301(13) 0.01783(14) 0.01484(13) -0.00115(10) 0.00092(10) -0.00023(10)
S1 0.01674(13) 0.01142(12) 0.01254(12) -0.00163(9) 0.00029(9) -0.00051(9)
Mn1 0.01098(8) 0.01090(8) 0.00821(8) -0.00027(5) 0.00033(5) 0.00016(5)

loop_
_atom_type_symbol
_atom_type_description
_atom_type_scat_dispersion_real
_atom_type_scat_dispersion_imag
_atom_type_scat_source
C C 0.0033 0.0016 'International Tables Vol C Tables 4.2.6.8 and 6.1.1.4'
H H 0 0 'International Tables Vol C Tables 4.2.6.8 and 6.1.1.4'
N N 0.0061 0.0033 'International Tables Vol C Tables 4.2.6.8 and 6.1.1.4'
O O 0.0106 0.006 'International Tables Vol C Tables 4.2.6.8 and 6.1.1.4'
F F 0.0171 0.0103 'International Tables Vol C Tables 4.2.6.8 and 6.1.1.4'
P P 0.1023 0.0942 'International Tables Vol C Tables 4.2.6.8 and 6.1.1.4'
S S 0.1246 0.1234 'International Tables Vol C Tables 4.2.6.8 and 6.1.1.4'
Mn Mn 0.3368 0.7283 'International Tables Vol C Tables 4.2.6.8 and 6.1.1.4'

loop_
_geom_angle_atom_site_label_1
_geom_angle_atom_site_label_2
_geom_angle_atom_site_label_3
_geom_angle
C4 C1 C2 111.98(9)
C4 C1 C3 107.01(9)
C2 C1 C3 110.15(10)
C4 C1 S1 110.59(7)
C2 C1 S1 108.36(8)
C3 C1 S1 108.71(7)
C1 C2 H2A 109.5
C1 C2 H2B 109.5
H2A C2 H2B 109.5
C1 C2 H2C 109.5
H2A C2 H2C 109.5
H2B C2 H2C 109.5
C1 C3 H3C 109.5
C1 C3 H3D 109.5
H3C C3 H3D 109.5
C1 C3 H3E 109.5
H3C C3 H3E 109.5
H3D C3 H3E 109.5
N1 C4 C5 121.98(10)
N1 C4 C1 119.74(9)
C5 C4 C1 118.13(9)
C4 C5 H5A 109.5
C4 C5 H5B 109.5
H5A C5 H5B 109.5
C4 C5 H5C 109.5
H5A C5 H5C 109.5
H5B C5 H5C 109.5
N1 C6 C7 110.89(9)
N1 C6 H6A 109.5
C7 C6 H6A 109.5
N1 C6 H6B 109.5
C7 C6 H6B 109.5
H6A C6 H6B 108
N2 C7 C6 113.67(9)
N2 C7 H7A 108.8
C6 C7 H7A 108.8
N2 C7 H7B 108.8
C6 C7 H7B 108.8
H7A C7 H7B 107.7
N2 C8 C9 111.40(9)
N2 C8 H8A 109.3
C9 C8 H8A 109.3
N2 C8 H8B 109.3
C9 C8 H8B 109.3
H8A C8 H8B 108
N3 C9 C8 109.18(9)
N3 C9 H9A 109.8
C8 C9 H9A 109.8
N3 C9 H9B 109.8
C8 C9 H9B 109.8
H9A C9 H9B 108.3
N2 C10 C11 111.70(9)
N2 C10 H10A 109.3
C11 C10 H10A 109.3
N2 C10 H10B 109.3
C11 C10 H10B 109.3
H10A C10 H10B 107.9
N4 C11 C10 108.81(9)
N4 C11 H11A 109.9
C10 C11 H11A 109.9
N4 C11 H11B 109.9
C10 C11 H11B 109.9
H11A C11 H11B 108.3
C4 N1 C6 119.56(9)
C4 N1 Mn1 124.56(7)
C6 N1 Mn1 115.42(7)
C10 N2 C8 109.09(8)
C10 N2 C7 112.70(9)
C8 N2 C7 110.57(9)
C10 N2 Mn1 108.55(7)
C8 N2 Mn1 107.01(7)
C7 N2 Mn1 108.73(6)
C9 N3 Mn1 112.14(7)
C9 N3 H3A 109.2
Mn1 N3 H3A 109.2
C9 N3 H3B 109.2
Mn1 N3 H3B 109.2
H3A N3 H3B 107.9
C11 N4 Mn1 109.34(7)
C11 N4 H4A 109.8
Mn1 N4 H4A 109.8
C11 N4 H4B 109.8
Mn1 N4 H4B 109.8
H4A N4 H4B 108.3
Mn1 O1 H1 109.5
H2D O2 H2E 105
H2D O2 H2F 66.3
H2E O2 H2F 53.1
H2D O2 H2G 110.3
H2E O2 H2G 57.9
H2F O2 H2G 105
F1 P1 F4 89.98(5)
F1 P1 F3 179.29(6)
F4 P1 F3 90.67(6)
F1 P1 F5 90.40(4)
F4 P1 F5 90.75(5)
F3 P1 F5 89.89(5)
F1 P1 F2 89.73(5)
F4 P1 F2 179.02(5)
F3 P1 F2 89.62(5)
F5 P1 F2 90.19(5)
F1 P1 F6 90.01(4)
F4 P1 F6 89.41(5)
F3 P1 F6 89.69(5)
F5 P1 F6 179.55(5)
F2 P1 F6 89.66(5)
C1 S1 Mn1 101.00(4)
O1 Mn1 N1 177.30(4)
O1 Mn1 N2 97.04(4)
N1 Mn1 N2 82.81(4)
O1 Mn1 N3 86.47(4)
N1 Mn1 N3 96.12(4)
N2 Mn1 N3 77.69(4)
O1 Mn1 S1 96.88(3)
N1 Mn1 S1 83.48(3)
N2 Mn1 S1 165.40(3)
N3 Mn1 S1 98.85(3)
O1 Mn1 N4 88.15(3)
N1 Mn1 N4 89.19(3)
N2 Mn1 N4 78.18(3)
N3 Mn1 N4 154.41(3)
S1 Mn1 N4 106.63(3)

loop_
_geom_bond_atom_site_label_1
_geom_bond_atom_site_label_2
_geom_bond_distance
C1 C4 1.5116(15)
C1 C2 1.5330(16)
C1 C3 1.5413(16)
C1 S1 1.8435(11)
C2 H2A 0.98
C2 H2B 0.98
C2 H2C 0.98
C3 H3C 0.98
C3 H3D 0.98
C3 H3E 0.98
C4 N1 1.2864(14)
C4 C5 1.5031(15)
C5 H5A 0.98
C5 H5B 0.98
C5 H5C 0.98
C6 N1 1.4794(13)
C6 C7 1.5257(15)
C6 H6A 0.99
C6 H6B 0.99
C7 N2 1.4920(14)
C7 H7A 0.99
C7 H7B 0.99
C8 N2 1.4910(14)
C8 C9 1.5257(16)
C8 H8A 0.99
C8 H8B 0.99
C9 N3 1.4757(15)
C9 H9A 0.99
C9 H9B 0.99
C10 N2 1.4862(14)
C10 C11 1.5214(15)
C10 H10A 0.99
C10 H10B 0.99
C11 N4 1.4773(14)
C11 H11A 0.99
C11 H11B 0.99
N1 Mn1 2.0133(9)
N2 Mn1 2.1634(9)
N3 Mn1 2.2747(10)
N3 H3A 0.92
N3 H3B 0.92
N4 Mn1 2.3322(9)
N4 H4A 0.92
N4 H4B 0.92
O1 Mn1 1.8540(8)
O1 H1 0.84
O2 H2D 0.8004
O2 H2E 0.8016
O2 H2F 0.8001
O2 H2G 0.8002
F1 P1 1.5931(8)
F2 P1 1.6010(8)
F3 P1 1.5999(8)
F4 P1 1.5980(9)
F5 P1 1.6002(8)
F6 P1 1.6069(8)
S1 Mn1 2.2840(4)
